data_4512853
loop_
_publ_author_name
'Pfund, Laura Y.'
'Chamberlin, Brianna L.'
'Matzger, Adam J.'

_publ_section_title
;
 The Bioenhancer Piperine is at Least Trimorphic
;
_journal_issue 5
_journal_name_full 'Crystal Growth &amp; Design'
_journal_page_first 2047
_journal_paper_doi 10.1021/acs.cgd.5b00278
_journal_volume 15
_journal_year 2015
_chemical_formula_moiety 'C17 H19 N O3'
_chemical_formula_sum 'C17 H19 N O3'
_chemical_formula_weight 285.33
_chemical_name_systematic
; 
 ? 
;
_space_group_IT_number 15
_symmetry_cell_setting monoclinic
_symmetry_space_group_name_Hall '-C 2yc'
_symmetry_space_group_name_H-M 'C 1 2/c 1'
_atom_sites_solution_hydrogens geom
_atom_sites_solution_primary direct
_atom_sites_solution_secondary difmap
_audit_creation_method SHELXL-97
_cell_angle_alpha 90.00
_cell_angle_beta 108.545(8)
_cell_angle_gamma 90.00
_cell_formula_units_Z 16
_cell_length_a 23.3983(4)
_cell_length_b 10.0341(2)
_cell_length_c 25.8291(18)
_cell_measurement_reflns_used 46619
_cell_measurement_temperature 85(2)
_cell_measurement_theta_max 68.30
_cell_measurement_theta_min 3.60
_cell_volume 5749.3(5)
_computing_cell_refinement 'CrystalClear-SM Expert 2.0 r12'
_computing_data_collection 'CrystalClear-SM Expert 2.0 r12 (Rigaku, 2011)'
_computing_data_reduction 'CrystalClear-SM Expert 2.0 r12'
_computing_molecular_graphics 'Bruker SHELXTL'
_computing_publication_material 'Bruker SHELXTL'
_computing_structure_refinement 'SHELXL-97 (Sheldrick, 1997)'
_computing_structure_solution 'SHELXS-97 (Sheldrick, 1990)'
_diffrn_ambient_temperature 85(2)
_diffrn_detector_area_resol_mean 29.257
_diffrn_measured_fraction_theta_full 0.991
_diffrn_measured_fraction_theta_max 0.991
_diffrn_measurement_device_type 'Rigaku Saturn944+ CCD'
_diffrn_measurement_method \w
_diffrn_radiation_monochromator confocal
_diffrn_radiation_source 'micro-focus rotating anode'
_diffrn_radiation_type CuK\a
_diffrn_radiation_wavelength 1.54178
_diffrn_reflns_av_R_equivalents 0.0620
_diffrn_reflns_av_sigmaI/netI 0.0256
_diffrn_reflns_limit_h_max 28
_diffrn_reflns_limit_h_min -26
_diffrn_reflns_limit_k_max 12
_diffrn_reflns_limit_k_min -12
_diffrn_reflns_limit_l_max 31
_diffrn_reflns_limit_l_min -31
_diffrn_reflns_number 77393
_diffrn_reflns_theta_full 68.23
_diffrn_reflns_theta_max 68.23
_diffrn_reflns_theta_min 3.61
_exptl_absorpt_coefficient_mu 0.731
_exptl_absorpt_correction_T_max 0.9855
_exptl_absorpt_correction_T_min 0.9174
_exptl_absorpt_correction_type multi-scan
_exptl_absorpt_process_details
;
    Higashi, T. (1995). Program for Absorption Correction.
    Rigaku Corporation, Tokyo, Japan.
;
_exptl_crystal_colour colorless
_exptl_crystal_density_diffrn 1.319
_exptl_crystal_density_method 'not measured'
_exptl_crystal_description plate
_exptl_crystal_F_000 2432
_exptl_crystal_size_max 0.12
_exptl_crystal_size_mid 0.10
_exptl_crystal_size_min 0.02
_refine_diff_density_max 0.599
_refine_diff_density_min -0.368
_refine_diff_density_rms 0.071
_refine_ls_extinction_method none
_refine_ls_goodness_of_fit_ref 1.120
_refine_ls_hydrogen_treatment constr
_refine_ls_matrix_type full
_refine_ls_number_parameters 379
_refine_ls_number_reflns 5221
_refine_ls_number_restraints 0
_refine_ls_restrained_S_all 1.120
_refine_ls_R_factor_all 0.0599
_refine_ls_R_factor_gt 0.0540
_refine_ls_shift/su_max 0.001
_refine_ls_shift/su_mean 0.000
_refine_ls_structure_factor_coef Fsqd
_refine_ls_weighting_details 'calc w=1/[\s^2^(Fo^2^)+(0.0894P)^2^+4.7371P] where P=(Fo^2^+2Fc^2^)/3'
_refine_ls_weighting_scheme calc
_refine_ls_wR_factor_gt 0.1496
_refine_ls_wR_factor_ref 0.1545
_reflns_number_gt 4430
_reflns_number_total 5221
_reflns_threshold_expression >2sigma(I)
_cod_data_source_file cg5b00278_si_003.cif
_cod_data_source_block pip3
_cod_depositor_comments 'Adding full bibliography for 4512853.cif.'
_cod_original_cell_volume 5749.3(4)
_cod_original_sg_symbol_H-M 'C 2/c'
_cod_database_code 4512853

loop_
_symmetry_equiv_pos_as_xyz
'x, y, z'
'-x, y, -z+1/2'
'x+1/2, y+1/2, z'
'-x+1/2, y+1/2, -z+1/2'
'-x, -y, -z'
'x, -y, z-1/2'
'-x+1/2, -y+1/2, -z'
'x+1/2, -y+1/2, z-1/2'

loop_
_atom_site_label
_atom_site_type_symbol
_atom_site_fract_x
_atom_site_fract_y
_atom_site_fract_z
_atom_site_U_iso_or_equiv
_atom_site_adp_type
_atom_site_occupancy
_atom_site_symmetry_multiplicity
_atom_site_calc_flag
_atom_site_refinement_flags
O1 O 0.33432(6) 0.99730(12) 0.06110(5) 0.0274(3) Uani 1 1 d .
O2 O 0.23247(7) 0.96464(13) 0.40513(5) 0.0326(3) Uani 1 1 d .
O3 O 0.28117(7) 0.77106(14) 0.44551(5) 0.0325(3) Uani 1 1 d .
O4 O 0.53090(6) 0.60070(12) 1.07816(5) 0.0280(3) Uani 1 1 d .
O5 O 0.58314(7) 0.49317(13) 0.71550(5) 0.0341(3) Uani 1 1 d .
O6 O 0.63412(7) 0.68393(13) 0.70573(5) 0.0302(3) Uani 1 1 d .
N1 N 0.35820(8) 0.79809(15) 0.03215(6) 0.0264(4) Uani 1 1 d .
N2 N 0.52057(8) 0.81621(15) 1.09917(6) 0.0289(4) Uani 1 1 d .
C1 C 0.34213(8) 0.87523(18) 0.06822(7) 0.0234(4) Uani 1 1 d .
C2 C 0.33564(9) 0.81248(18) 0.11829(7) 0.0251(4) Uani 1 1 d .
H2A H 0.3492 0.7237 0.1274 0.030 Uiso 1 1 calc R
C3 C 0.31093(8) 0.87934(18) 0.15065(7) 0.0249(4) Uani 1 1 d .
H3A H 0.2944 0.9649 0.1391 0.030 Uiso 1 1 calc R
C4 C 0.30794(9) 0.82904(18) 0.20194(7) 0.0253(4) Uani 1 1 d .
H4A H 0.3244 0.7433 0.2133 0.030 Uiso 1 1 calc R
C5 C 0.28330(9) 0.89547(18) 0.23497(8) 0.0270(4) Uani 1 1 d .
H5A H 0.2639 0.9774 0.2215 0.032 Uiso 1 1 calc R
C6 C 0.28320(9) 0.85489(19) 0.28964(7) 0.0274(4) Uani 1 1 d .
C7 C 0.25535(9) 0.93844(18) 0.31841(8) 0.0284(4) Uani 1 1 d .
H7A H 0.2368 1.0197 0.3030 0.034 Uiso 1 1 calc R
C8 C 0.25586(8) 0.89852(18) 0.36985(7) 0.0247(4) Uani 1 1 d .
C9 C 0.23948(10) 0.8722(2) 0.44955(8) 0.0316(4) Uani 1 1 d .
H9A H 0.2551 0.9191 0.4850 0.038 Uiso 1 1 calc R
H9B H 0.2001 0.8316 0.4471 0.038 Uiso 1 1 calc R
C10 C 0.28476(9) 0.78399(18) 0.39401(7) 0.0270(4) Uani 1 1 d .
C11 C 0.31345(10) 0.70109(19) 0.36786(8) 0.0303(4) Uani 1 1 d .
H11A H 0.3337 0.6227 0.3848 0.036 Uiso 1 1 calc R
C12 C 0.31141(10) 0.73804(19) 0.31497(8) 0.0300(4) Uani 1 1 d .
H12A H 0.3299 0.6815 0.2955 0.036 Uiso 1 1 calc R
C13 C 0.37120(10) 0.86019(18) -0.01447(7) 0.0282(4) Uani 1 1 d .
H13A H 0.4147 0.8509 -0.0098 0.034 Uiso 1 1 calc R
H13B H 0.3617 0.9565 -0.0155 0.034 Uiso 1 1 calc R
C14 C 0.33460(10) 0.79615(19) -0.06809(7) 0.0295(4) Uani 1 1 d .
H14A H 0.3462 0.8357 -0.0984 0.035 Uiso 1 1 calc R
H14B H 0.2912 0.8141 -0.0749 0.035 Uiso 1 1 calc R
C15 C 0.34521(10) 0.64617(19) -0.06649(8) 0.0304(4) Uani 1 1 d .
H15A H 0.3192 0.6051 -0.1007 0.036 Uiso 1 1 calc R
H15B H 0.3878 0.6277 -0.0633 0.036 Uiso 1 1 calc R
C16 C 0.33085(9) 0.58638(18) -0.01799(8) 0.0302(4) Uani 1 1 d .
H16A H 0.3397 0.4897 -0.0160 0.036 Uiso 1 1 calc R
H16B H 0.2874 0.5978 -0.0231 0.036 Uiso 1 1 calc R
C17 C 0.36762(9) 0.65251(18) 0.03520(7) 0.0275(4) Uani 1 1 d .
H17A H 0.3555 0.6159 0.0657 0.033 Uiso 1 1 calc R
H17B H 0.4109 0.6328 0.0424 0.033 Uiso 1 1 calc R
C18 C 0.53502(8) 0.72064(17) 1.06850(7) 0.0236(4) Uani 1 1 d .
C19 C 0.55716(9) 0.76265(17) 1.02328(7) 0.0248(4) Uani 1 1 d .
H19A H 0.5757 0.8474 1.0247 0.030 Uiso 1 1 calc R
C20 C 0.55145(8) 0.68262(17) 0.98034(7) 0.0242(4) Uani 1 1 d .
H20A H 0.5313 0.5999 0.9790 0.029 Uiso 1 1 calc R
C21 C 0.57411(9) 0.71466(17) 0.93605(7) 0.0242(4) Uani 1 1 d .
H21A H 0.5958 0.7953 0.9375 0.029 Uiso 1 1 calc R
C22 C 0.56534(9) 0.63350(18) 0.89265(7) 0.0246(4) Uani 1 1 d .
H22A H 0.5437 0.5536 0.8930 0.029 Uiso 1 1 calc R
C23 C 0.58536(8) 0.65436(17) 0.84516(7) 0.0238(4) Uani 1 1 d .
C24 C 0.57196(9) 0.55467(18) 0.80448(7) 0.0272(4) Uani 1 1 d .
H24A H 0.5513 0.4754 0.8081 0.033 Uiso 1 1 calc R
C25 C 0.58980(9) 0.57652(17) 0.75969(7) 0.0262(4) Uani 1 1 d .
C26 C 0.59800(10) 0.57685(19) 0.67639(8) 0.0320(4) Uani 1 1 d .
H26A H 0.6206 0.5253 0.6566 0.038 Uiso 1 1 calc R
H26B H 0.5608 0.6119 0.6495 0.038 Uiso 1 1 calc R
C27 C 0.62042(9) 0.69013(18) 0.75375(7) 0.0252(4) Uani 1 1 d .
C28 C 0.63483(9) 0.78806(18) 0.79281(7) 0.0280(4) Uani 1 1 d .
H28A H 0.6562 0.8657 0.7887 0.034 Uiso 1 1 calc R
C29 C 0.61677(9) 0.76894(18) 0.83872(7) 0.0258(4) Uani 1 1 d .
H29A H 0.6260 0.8353 0.8664 0.031 Uiso 1 1 calc R
C30 C 0.51317(10) 0.95834(19) 1.08589(9) 0.0337(5) Uani 1 1 d .
H30A H 0.4700 0.9825 1.0761 0.040 Uiso 1 1 calc R
H30B H 0.5266 0.9768 1.0539 0.040 Uiso 1 1 calc R
C31 C 0.54941(12) 1.0425(2) 1.13370(11) 0.0497(6) Uani 1 1 d .
H31A H 0.5415 1.1381 1.1248 0.060 Uiso 1 1 calc R
H31B H 0.5930 1.0259 1.1410 0.060 Uiso 1 1 calc R
C32 C 0.53220(14) 1.0083(3) 1.18413(12) 0.0636(8) Uani 1 1 d .
H32A H 0.4895 1.0319 1.1780 0.076 Uiso 1 1 calc R
H32B H 0.5574 1.0602 1.2158 0.076 Uiso 1 1 calc R
C33 C 0.54145(12) 0.8601(3) 1.19607(9) 0.0498(6) Uani 1 1 d .
H33A H 0.5847 0.8380 1.2047 0.060 Uiso 1 1 calc R
H33B H 0.5291 0.8374 1.2283 0.060 Uiso 1 1 calc R
C34 C 0.50490(10) 0.7792(2) 1.14755(8) 0.0339(5) Uani 1 1 d .
H34A H 0.5129 0.6831 1.1552 0.041 Uiso 1 1 calc R
H34B H 0.4614 0.7952 1.1409 0.041 Uiso 1 1 calc R

loop_
_atom_site_aniso_label
_atom_site_aniso_U_11
_atom_site_aniso_U_22
_atom_site_aniso_U_33
_atom_site_aniso_U_23
_atom_site_aniso_U_13
_atom_site_aniso_U_12
O1 0.0359(8) 0.0217(6) 0.0239(6) 0.0002(5) 0.0083(5) -0.0027(5)
O2 0.0414(8) 0.0289(7) 0.0318(7) -0.0012(5) 0.0180(6) 0.0051(6)
O3 0.0396(8) 0.0365(7) 0.0250(6) 0.0037(5) 0.0153(6) 0.0066(6)
O4 0.0366(8) 0.0209(6) 0.0275(6) 0.0017(5) 0.0118(6) -0.0040(5)
O5 0.0563(10) 0.0258(7) 0.0248(6) -0.0042(5) 0.0193(6) -0.0053(6)
O6 0.0383(8) 0.0322(7) 0.0232(6) 0.0003(5) 0.0140(6) -0.0039(6)
N1 0.0372(9) 0.0210(7) 0.0228(7) 0.0008(6) 0.0121(6) -0.0043(6)
N2 0.0407(10) 0.0233(8) 0.0251(8) -0.0008(6) 0.0140(7) -0.0002(7)
C1 0.0236(9) 0.0239(9) 0.0211(8) -0.0002(6) 0.0046(7) -0.0042(7)
C2 0.0277(10) 0.0240(8) 0.0233(8) 0.0022(7) 0.0078(7) -0.0022(7)
C3 0.0229(9) 0.0266(9) 0.0233(8) 0.0005(7) 0.0049(7) -0.0034(7)
C4 0.0269(10) 0.0243(9) 0.0250(9) 0.0002(7) 0.0087(7) -0.0027(7)
C5 0.0258(10) 0.0261(9) 0.0286(9) 0.0001(7) 0.0078(7) -0.0017(7)
C6 0.0265(10) 0.0305(9) 0.0267(9) -0.0047(7) 0.0107(7) -0.0055(7)
C7 0.0308(10) 0.0255(9) 0.0295(9) 0.0005(7) 0.0106(8) 0.0019(7)
C8 0.0254(10) 0.0248(9) 0.0242(8) -0.0050(7) 0.0081(7) 0.0019(7)
C9 0.0311(11) 0.0339(10) 0.0312(10) 0.0009(8) 0.0120(8) 0.0028(8)
C10 0.0311(10) 0.0258(9) 0.0246(9) -0.0012(7) 0.0094(7) -0.0022(7)
C11 0.0375(11) 0.0251(9) 0.0296(9) 0.0021(7) 0.0124(8) 0.0051(8)
C12 0.0371(11) 0.0278(9) 0.0286(9) -0.0012(7) 0.0157(8) -0.0018(8)
C13 0.0381(11) 0.0254(9) 0.0230(9) 0.0000(7) 0.0125(8) -0.0070(8)
C14 0.0365(11) 0.0276(9) 0.0243(9) -0.0002(7) 0.0096(8) -0.0016(8)
C15 0.0336(11) 0.0274(9) 0.0288(9) -0.0057(7) 0.0079(8) 0.0008(8)
C16 0.0319(11) 0.0212(9) 0.0371(10) -0.0010(7) 0.0104(8) -0.0002(7)
C17 0.0335(11) 0.0214(9) 0.0293(9) 0.0016(7) 0.0124(8) 0.0000(7)
C18 0.0248(9) 0.0221(8) 0.0226(8) 0.0000(6) 0.0057(7) -0.0010(7)
C19 0.0293(10) 0.0206(8) 0.0248(9) 0.0015(7) 0.0090(7) -0.0015(7)
C20 0.0268(10) 0.0212(8) 0.0243(8) 0.0023(7) 0.0075(7) 0.0011(7)
C21 0.0288(10) 0.0199(8) 0.0233(8) 0.0018(6) 0.0076(7) 0.0003(7)
C22 0.0289(10) 0.0216(8) 0.0229(8) 0.0032(6) 0.0077(7) 0.0009(7)
C23 0.0276(10) 0.0217(8) 0.0216(8) 0.0019(6) 0.0072(7) 0.0015(7)
C24 0.0378(11) 0.0203(8) 0.0245(9) 0.0004(7) 0.0114(8) -0.0027(7)
C25 0.0358(11) 0.0217(8) 0.0213(8) -0.0020(6) 0.0092(7) 0.0006(7)
C26 0.0478(13) 0.0261(9) 0.0243(9) 0.0009(7) 0.0148(8) -0.0013(8)
C27 0.0309(10) 0.0254(9) 0.0208(8) 0.0027(7) 0.0104(7) 0.0016(7)
C28 0.0343(11) 0.0245(9) 0.0257(9) 0.0021(7) 0.0104(8) -0.0046(7)
C29 0.0311(10) 0.0218(8) 0.0236(8) -0.0005(7) 0.0077(7) -0.0019(7)
C30 0.0394(12) 0.0215(9) 0.0401(11) -0.0037(8) 0.0125(9) 0.0005(8)
C31 0.0436(14) 0.0355(12) 0.0640(15) -0.0215(11) 0.0086(11) -0.0085(10)
C32 0.0596(18) 0.0727(19) 0.0563(16) -0.0407(14) 0.0153(13) -0.0097(14)
C33 0.0392(13) 0.0806(18) 0.0278(10) -0.0148(11) 0.0082(9) -0.0005(12)
C34 0.0373(12) 0.0420(11) 0.0254(9) -0.0002(8) 0.0139(8) 0.0016(9)

loop_
_atom_type_symbol
_atom_type_description
_atom_type_scat_dispersion_real
_atom_type_scat_dispersion_imag
_atom_type_scat_source
C C 0.0181 0.0091 'International Tables Vol C Tables 4.2.6.8 and 6.1.1.4'
H H 0.0000 0.0000 'International Tables Vol C Tables 4.2.6.8 and 6.1.1.4'
N N 0.0311 0.0180 'International Tables Vol C Tables 4.2.6.8 and 6.1.1.4'
O O 0.0492 0.0322 'International Tables Vol C Tables 4.2.6.8 and 6.1.1.4'

loop_
_geom_angle_atom_site_label_1
_geom_angle_atom_site_label_2
_geom_angle_atom_site_label_3
_geom_angle
C8 O2 C9 104.38(14)
C10 O3 C9 104.94(14)
C25 O5 C26 103.75(14)
C27 O6 C26 104.13(14)
C1 N1 C13 119.76(15)
C1 N1 C17 126.79(15)
C13 N1 C17 113.38(15)
C18 N2 C34 119.93(16)
C18 N2 C30 125.87(16)
C34 N2 C30 113.93(16)
O1 C1 N1 121.44(16)
O1 C1 C2 119.61(16)
N1 C1 C2 118.92(15)
C3 C2 C1 120.95(16)
C3 C2 H2A 119.5
C1 C2 H2A 119.5
C2 C3 C4 123.79(17)
C2 C3 H3A 118.1
C4 C3 H3A 118.1
C5 C4 C3 124.38(18)
C5 C4 H4A 117.8
C3 C4 H4A 117.8
C4 C5 C6 127.05(18)
C4 C5 H5A 116.5
C6 C5 H5A 116.5
C12 C6 C7 118.64(17)
C12 C6 C5 122.40(18)
C7 C6 C5 118.93(17)
C8 C7 C6 118.01(17)
C8 C7 H7A 121.0
C6 C7 H7A 121.0
O2 C8 C10 110.12(16)
O2 C8 C7 127.83(17)
C10 C8 C7 121.95(17)
O3 C9 O2 107.74(15)
O3 C9 H9A 110.2
O2 C9 H9A 110.2
O3 C9 H9B 110.2
O2 C9 H9B 110.2
H9A C9 H9B 108.5
O3 C10 C11 127.77(17)
O3 C10 C8 110.30(16)
C11 C10 C8 121.90(17)
C10 C11 C12 116.65(18)
C10 C11 H11A 121.7
C12 C11 H11A 121.7
C6 C12 C11 122.78(18)
C6 C12 H12A 118.6
C11 C12 H12A 118.6
N1 C13 C14 111.32(15)
N1 C13 H13A 109.4
C14 C13 H13A 109.4
N1 C13 H13B 109.4
C14 C13 H13B 109.4
H13A C13 H13B 108.0
C13 C14 C15 110.68(16)
C13 C14 H14A 109.5
C15 C14 H14A 109.5
C13 C14 H14B 109.5
C15 C14 H14B 109.5
H14A C14 H14B 108.1
C16 C15 C14 109.60(16)
C16 C15 H15A 109.8
C14 C15 H15A 109.8
C16 C15 H15B 109.8
C14 C15 H15B 109.8
H15A C15 H15B 108.2
C15 C16 C17 111.24(16)
C15 C16 H16A 109.4
C17 C16 H16A 109.4
C15 C16 H16B 109.4
C17 C16 H16B 109.4
H16A C16 H16B 108.0
N1 C17 C16 110.58(15)
N1 C17 H17A 109.5
C16 C17 H17A 109.5
N1 C17 H17B 109.5
C16 C17 H17B 109.5
H17A C17 H17B 108.1
O4 C18 N2 121.37(17)
O4 C18 C19 120.27(16)
N2 C18 C19 118.35(15)
C20 C19 C18 120.91(16)
C20 C19 H19A 119.5
C18 C19 H19A 119.5
C19 C20 C21 123.89(17)
C19 C20 H20A 118.1
C21 C20 H20A 118.1
C22 C21 C20 121.88(17)
C22 C21 H21A 119.1
C20 C21 H21A 119.1
C21 C22 C23 127.41(17)
C21 C22 H22A 116.3
C23 C22 H22A 116.3
C29 C23 C24 119.55(17)
C29 C23 C22 122.48(16)
C24 C23 C22 117.96(16)
C25 C24 C23 117.45(17)
C25 C24 H24A 121.3
C23 C24 H24A 121.3
C24 C25 C27 122.38(17)
C24 C25 O5 128.10(17)
C27 C25 O5 109.49(16)
O6 C26 O5 107.53(14)
O6 C26 H26A 110.2
O5 C26 H26A 110.2
O6 C26 H26B 110.2
O5 C26 H26B 110.2
H26A C26 H26B 108.5
C28 C27 O6 128.43(17)
C28 C27 C25 121.64(17)
O6 C27 C25 109.90(16)
C27 C28 C29 117.22(17)
C27 C28 H28A 121.4
C29 C28 H28A 121.4
C28 C29 C23 121.74(17)
C28 C29 H29A 119.1
C23 C29 H29A 119.1
N2 C30 C31 111.02(18)
N2 C30 H30A 109.4
C31 C30 H30A 109.4
N2 C30 H30B 109.4
C31 C30 H30B 109.4
H30A C30 H30B 108.0
C30 C31 C32 109.9(2)
C30 C31 H31A 109.7
C32 C31 H31A 109.7
C30 C31 H31B 109.7
C32 C31 H31B 109.7
H31A C31 H31B 108.2
C31 C32 C33 109.6(2)
C31 C32 H32A 109.8
C33 C32 H32A 109.8
C31 C32 H32B 109.8
C33 C32 H32B 109.8
H32A C32 H32B 108.2
C34 C33 C32 110.6(2)
C34 C33 H33A 109.5
C32 C33 H33A 109.5
C34 C33 H33B 109.5
C32 C33 H33B 109.5
H33A C33 H33B 108.1
N2 C34 C33 110.13(19)
N2 C34 H34A 109.6
C33 C34 H34A 109.6
N2 C34 H34B 109.6
C33 C34 H34B 109.6
H34A C34 H34B 108.1

loop_
_geom_bond_atom_site_label_1
_geom_bond_atom_site_label_2
_geom_bond_distance
O1 C1 1.244(2)
O2 C8 1.374(2)
O2 C9 1.444(2)
O3 C10 1.365(2)
O3 C9 1.434(2)
O4 C18 1.239(2)
O5 C25 1.383(2)
O5 C26 1.439(2)
O6 C27 1.378(2)
O6 C26 1.427(2)
N1 C1 1.353(2)
N1 C13 1.471(2)
N1 C17 1.476(2)
N2 C18 1.353(2)
N2 C34 1.458(2)
N2 C30 1.464(2)
C1 C2 1.489(2)
C2 C3 1.338(3)
C2 H2A 0.9500
C3 C4 1.440(3)
C3 H3A 0.9500
C4 C5 1.348(3)
C4 H4A 0.9500
C5 C6 1.470(3)
C5 H5A 0.9500
C6 C12 1.401(3)
C6 C7 1.410(3)
C7 C8 1.384(3)
C7 H7A 0.9500
C8 C10 1.378(3)
C9 H9A 0.9900
C9 H9B 0.9900
C10 C11 1.374(3)
C11 C12 1.402(3)
C11 H11A 0.9500
C12 H12A 0.9500
C13 C14 1.520(3)
C13 H13A 0.9900
C13 H13B 0.9900
C14 C15 1.524(3)
C14 H14A 0.9900
C14 H14B 0.9900
C15 C16 1.520(3)
C15 H15A 0.9900
C15 H15B 0.9900
C16 C17 1.522(3)
C16 H16A 0.9900
C16 H16B 0.9900
C17 H17A 0.9900
C17 H17B 0.9900
C18 C19 1.482(3)
C19 C20 1.341(3)
C19 H19A 0.9500
C20 C21 1.442(3)
C20 H20A 0.9500
C21 C22 1.347(3)
C21 H21A 0.9500
C22 C23 1.461(3)
C22 H22A 0.9500
C23 C29 1.403(3)
C23 C24 1.412(2)
C24 C25 1.367(3)
C24 H24A 0.9500
C25 C27 1.381(3)
C26 H26A 0.9900
C26 H26B 0.9900
C27 C28 1.371(3)
C28 C29 1.393(3)
C28 H28A 0.9500
C29 H29A 0.9500
C30 C31 1.514(3)
C30 H30A 0.9900
C30 H30B 0.9900
C31 C32 1.520(4)
C31 H31A 0.9900
C31 H31B 0.9900
C32 C33 1.520(4)
C32 H32A 0.9900
C32 H32B 0.9900
C33 C34 1.509(3)
C33 H33A 0.9900
C33 H33B 0.9900
C34 H34A 0.9900
C34 H34B 0.9900

loop_
_geom_torsion_atom_site_label_1
_geom_torsion_atom_site_label_2
_geom_torsion_atom_site_label_3
_geom_torsion_atom_site_label_4
_geom_torsion
C13 N1 C1 O1 4.6(3)
C17 N1 C1 O1 -178.66(18)
C13 N1 C1 C2 -173.44(16)
C17 N1 C1 C2 3.3(3)
O1 C1 C2 C3 12.5(3)
N1 C1 C2 C3 -169.46(17)
C1 C2 C3 C4 -174.52(17)
C2 C3 C4 C5 179.85(18)
C3 C4 C5 C6 -174.58(18)
C4 C5 C6 C12 1.5(3)
C4 C5 C6 C7 179.54(19)
C12 C6 C7 C8 -1.8(3)
C5 C6 C7 C8 -179.88(17)
C9 O2 C8 C10 -9.7(2)
C9 O2 C8 C7 173.83(19)
C6 C7 C8 O2 178.93(18)
C6 C7 C8 C10 2.9(3)
C10 O3 C9 O2 -15.4(2)
C8 O2 C9 O3 15.4(2)
C9 O3 C10 C11 -172.0(2)
C9 O3 C10 C8 9.5(2)
O2 C8 C10 O3 0.2(2)
C7 C8 C10 O3 176.88(17)
O2 C8 C10 C11 -178.36(18)
C7 C8 C10 C11 -1.7(3)
O3 C10 C11 C12 -178.88(19)
C8 C10 C11 C12 -0.6(3)
C7 C6 C12 C11 -0.4(3)
C5 C6 C12 C11 177.58(19)
C10 C11 C12 C6 1.6(3)
C1 N1 C13 C14 -127.23(18)
C17 N1 C13 C14 55.6(2)
N1 C13 C14 C15 -55.4(2)
C13 C14 C15 C16 55.9(2)
C14 C15 C16 C17 -56.3(2)
C1 N1 C17 C16 127.77(19)
C13 N1 C17 C16 -55.3(2)
C15 C16 C17 N1 55.5(2)
C34 N2 C18 O4 5.5(3)
C30 N2 C18 O4 -168.20(19)
C34 N2 C18 C19 -173.37(17)
C30 N2 C18 C19 12.9(3)
O4 C18 C19 C20 25.7(3)
N2 C18 C19 C20 -155.42(18)
C18 C19 C20 C21 -177.37(17)
C19 C20 C21 C22 -177.41(18)
C20 C21 C22 C23 179.52(17)
C21 C22 C23 C29 -1.3(3)
C21 C22 C23 C24 179.04(19)
C29 C23 C24 C25 -1.1(3)
C22 C23 C24 C25 178.66(17)
C23 C24 C25 C27 0.7(3)
C23 C24 C25 O5 178.37(18)
C26 O5 C25 C24 168.3(2)
C26 O5 C25 C27 -13.9(2)
C27 O6 C26 O5 -22.1(2)
C25 O5 C26 O6 22.2(2)
C26 O6 C27 C28 -168.4(2)
C26 O6 C27 C25 13.6(2)
C24 C25 C27 C28 0.1(3)
O5 C25 C27 C28 -177.92(17)
C24 C25 C27 O6 178.30(17)
O5 C25 C27 O6 0.3(2)
O6 C27 C28 C29 -178.45(18)
C25 C27 C28 C29 -0.6(3)
C27 C28 C29 C23 0.3(3)
C24 C23 C29 C28 0.6(3)
C22 C23 C29 C28 -179.13(18)
C18 N2 C30 C31 -129.7(2)
C34 N2 C30 C31 56.2(2)
N2 C30 C31 C32 -55.3(3)
C30 C31 C32 C33 56.6(3)
C31 C32 C33 C34 -57.6(3)
C18 N2 C34 C33 129.2(2)
C30 N2 C34 C33 -56.4(2)
C32 C33 C34 N2 56.5(3)
